data_2225321
loop_
_publ_author_name
'Keng, Thy Chun'
'Lo, Kong Mun'
'Ng, Seik Weng'

_publ_section_title
{[(<i>N</i>-Butyl-<i>N</i>-methylcarbamothioyl)sulfanyl]acetato-\k<i>O</i>}tris(2-chlorobenzyl)tin(IV)
_journal_coeditor_code LH2995
_journal_issue 3
_journal_name_full 'Acta Crystallographica Section E'
_journal_page_first m307
_journal_paper_doi 10.1107/S1600536810005830
_journal_volume 66
_journal_year 2010
_chemical_formula_iupac '[Sn (C7 H6 Cl)3 (C8 H14 N O2 S2)]'
_chemical_formula_moiety 'C29 H32 Cl3 N O2 S2 Sn '
_chemical_formula_sum 'C29 H32 Cl3 N O2 S2 Sn'
_chemical_formula_weight 715.72
_chemical_name_systematic
;
{[(<i>N</i>-Butyl-<i>N</i>-methylcarbamothioyl)sulfanyl]acetato-
\k<i>O</i>}tris(2-chlorobenzyl)tin(IV)
;
_space_group_IT_number 2
_symmetry_cell_setting triclinic
_symmetry_space_group_name_Hall '-P 1'
_symmetry_space_group_name_H-M 'P -1'
_atom_sites_solution_hydrogens geom
_atom_sites_solution_primary direct
_atom_sites_solution_secondary difmap
_audit_creation_method SHELXL-97
_cell_angle_alpha 84.4170(10)
_cell_angle_beta 84.1130(10)
_cell_angle_gamma 86.3870(10)
_cell_formula_units_Z 2
_cell_length_a 10.2485(2)
_cell_length_b 11.7943(2)
_cell_length_c 13.1704(3)
_cell_measurement_reflns_used 3482
_cell_measurement_temperature 293(2)
_cell_measurement_theta_max 24.9
_cell_measurement_theta_min 2.4
_cell_volume 1573.79(5)
_computing_cell_refinement 'SAINT (Bruker, 2009)'
_computing_data_collection 'APEX2 (Bruker, 2009)'
_computing_data_reduction 'SAINT (Bruker, 2009)'
_computing_molecular_graphics 'X-SEED (Barbour, 2001)'
_computing_publication_material 'publCIF (Westrip, 2010)'
_computing_structure_refinement 'SHELXL97 (Sheldrick, 2008)'
_computing_structure_solution 'SHELXS97 (Sheldrick, 2008)'
_diffrn_ambient_temperature 293(2)
_diffrn_measured_fraction_theta_full 0.962
_diffrn_measured_fraction_theta_max 0.962
_diffrn_measurement_device_type 'Bruker SMART APEX diffractometer'
_diffrn_measurement_method '\w scans'
_diffrn_radiation_monochromator graphite
_diffrn_radiation_source 'fine-focus sealed tube'
_diffrn_radiation_type MoK\a
_diffrn_radiation_wavelength 0.71073
_diffrn_reflns_av_R_equivalents 0.0229
_diffrn_reflns_av_sigmaI/netI 0.0443
_diffrn_reflns_limit_h_max 13
_diffrn_reflns_limit_h_min -13
_diffrn_reflns_limit_k_max 15
_diffrn_reflns_limit_k_min -15
_diffrn_reflns_limit_l_max 17
_diffrn_reflns_limit_l_min -15
_diffrn_reflns_number 11006
_diffrn_reflns_theta_full 27.50
_diffrn_reflns_theta_max 27.50
_diffrn_reflns_theta_min 1.56
_diffrn_standards_decay_% 0
_diffrn_standards_interval_count 0
_diffrn_standards_interval_time 0
_diffrn_standards_number 0
_exptl_absorpt_coefficient_mu 1.226
_exptl_absorpt_correction_T_max 0.8872
_exptl_absorpt_correction_T_min 0.7100
_exptl_absorpt_correction_type multi-scan
_exptl_absorpt_process_details '(SADABS; Sheldrick, 1996)'
_exptl_crystal_colour Colorless
_exptl_crystal_density_diffrn 1.510
_exptl_crystal_density_method 'not measured'
_exptl_crystal_description Block
_exptl_crystal_F_000 724
_exptl_crystal_size_max 0.30
_exptl_crystal_size_mid 0.20
_exptl_crystal_size_min 0.10
_refine_diff_density_max 0.492
_refine_diff_density_min -0.693
_refine_ls_extinction_method none
_refine_ls_goodness_of_fit_ref 1.031
_refine_ls_hydrogen_treatment constr
_refine_ls_matrix_type full
_refine_ls_number_parameters 353
_refine_ls_number_reflns 6949
_refine_ls_number_restraints 10
_refine_ls_restrained_S_all 1.032
_refine_ls_R_factor_all 0.0464
_refine_ls_R_factor_gt 0.0343
_refine_ls_shift/su_max 0.001
_refine_ls_shift/su_mean 0.001
_refine_ls_structure_factor_coef Fsqd
_refine_ls_weighting_details 'calc w=1/[\s^2^(Fo^2^)+(0.0320P)^2^+0.1764P] where P=(Fo^2^+2Fc^2^)/3'
_refine_ls_weighting_scheme calc
_refine_ls_wR_factor_gt 0.0713
_refine_ls_wR_factor_ref 0.0775
_reflns_number_gt 5708
_reflns_number_total 6949
_reflns_threshold_expression I>2\s(I)
_cod_data_source_file lh2995.cif
_cod_data_source_block I
_cod_depositor_comments
;
The following automatic conversions were performed:
'_symmetry_cell_setting' value 'Triclinic' changed to 'triclinic'
according to '/home/saulius/struct/CIF-dictionaries/cif_core.dic'
dictionary named 'cif_core.dic' version 2.4.1 from
2010-06-29.

'_exptl_absorpt_correction_type' value 'Multi-scan' changed
to 'multi-scan' according to
'/home/saulius/struct/CIF-dictionaries/cif_core.dic' dictionary named
'cif_core.dic' version 2.4.1 from 2010-06-29.

Automatic conversion script
Id: cif_fix_enum 1527 2010-12-29 10:47:43Z saulius 

The following automatic conversions were performed:

'_symmetry_cell_setting' value 'Triclinic' changed to 'triclinic'
according to /home/saulius/struct/CIF-dictionaries/cif_core.dic
dictionary named 'cif_core.dic' version 2.4.1 from
2010-06-29.

'_exptl_absorpt_correction_type' value 'Multi-scan'
changed to 'multi-scan' according to
/home/saulius/struct/CIF-dictionaries/cif_core.dic dictionary named
'cif_core.dic' version 2.4.1 from 2010-06-29.

Automatic conversion script
Id: cif_fix_values 1715 2011-07-08 13:25:40Z adriana 
;
_cod_database_code 2225321
_cod_database_fobs_code 2225321

loop_
_symmetry_equiv_pos_as_xyz
'x, y, z'
'-x, -y, -z'

loop_
_atom_site_type_symbol
_atom_site_label
_atom_site_fract_x
_atom_site_fract_y
_atom_site_fract_z
_atom_site_U_iso_or_equiv
_atom_site_adp_type
_atom_site_calc_flag
_atom_site_refinement_flags
_atom_site_occupancy
_atom_site_disorder_assembly
_atom_site_disorder_group
Sn Sn1 0.204624(18) 0.556101(16) 0.639187(15) 0.03536(7) Uani d . 1 . .
Cl Cl1 0.34853(10) 0.32147(9) 0.86752(8) 0.0813(3) Uani d . 1 . .
Cl Cl2 0.14093(9) 0.31598(8) 0.51718(7) 0.0639(2) Uani d . 1 . .
Cl Cl3 0.14793(11) 0.58144(9) 0.91177(8) 0.0797(3) Uani d . 1 . .
S S1 0.40006(8) 0.83118(6) 0.30222(6) 0.0476(2) Uani d . 1 . .
S S2 0.22340(9) 0.95231(8) 0.45925(7) 0.0589(2) Uani d . 1 . .
O O1 0.18941(19) 0.61434(17) 0.48768(15) 0.0440(5) Uani d . 1 . .
O O2 0.38538(19) 0.67862(17) 0.50007(15) 0.0447(5) Uani d . 1 . .
N N1 0.4466(3) 1.0273(2) 0.3635(2) 0.0517(7) Uani d . 1 B .
C C1 0.3727(3) 0.4388(3) 0.6482(2) 0.0460(7) Uani d . 1 . .
H H1A 0.3428 0.3630 0.6699 0.055 Uiso calc R 1 . .
H H1B 0.4190 0.4366 0.5803 0.055 Uiso calc R 1 . .
C C2 0.4663(3) 0.4680(2) 0.7200(2) 0.0418(7) Uani d . 1 . .
C C3 0.5614(3) 0.5462(3) 0.6885(3) 0.0490(8) Uani d . 1 . .
H H3 0.5636 0.5823 0.6224 0.059 Uiso calc R 1 . .
C C4 0.6529(4) 0.5726(3) 0.7516(3) 0.0645(10) Uani d . 1 . .
H H4 0.7152 0.6254 0.7279 0.077 Uiso calc R 1 . .
C C5 0.6513(4) 0.5205(4) 0.8489(3) 0.0723(11) Uani d . 1 . .
H H5 0.7129 0.5374 0.8916 0.087 Uiso calc R 1 . .
C C6 0.5586(4) 0.4433(3) 0.8837(3) 0.0673(11) Uani d . 1 . .
H H6 0.5577 0.4074 0.9498 0.081 Uiso calc R 1 . .
C C7 0.4664(3) 0.4186(3) 0.8204(2) 0.0498(8) Uani d . 1 . .
C C8 0.0185(3) 0.4777(2) 0.6709(2) 0.0393(6) Uani d . 1 . .
H H8A -0.0351 0.5175 0.7228 0.047 Uiso calc R 1 . .
H H8B -0.0266 0.4866 0.6092 0.047 Uiso calc R 1 . .
C C9 0.0306(3) 0.3539(2) 0.7071(2) 0.0393(6) Uani d . 1 . .
C C10 -0.0111(3) 0.3140(3) 0.8071(2) 0.0543(8) Uani d . 1 . .
H H10 -0.0457 0.3660 0.8528 0.065 Uiso calc R 1 . .
C C11 -0.0028(4) 0.1998(4) 0.8405(3) 0.0763(12) Uani d . 1 . .
H H11 -0.0320 0.1752 0.9078 0.092 Uiso calc R 1 . .
C C12 0.0493(5) 0.1219(3) 0.7732(4) 0.0847(14) Uani d . 1 . .
H H12 0.0544 0.0445 0.7954 0.102 Uiso calc R 1 . .
C C13 0.0931(4) 0.1575(3) 0.6746(3) 0.0668(10) Uani d . 1 . .
H H13 0.1287 0.1051 0.6295 0.080 Uiso calc R 1 . .
C C14 0.0838(3) 0.2722(3) 0.6428(2) 0.0464(7) Uani d . 1 . .
C C15 0.2045(3) 0.7154(3) 0.7065(2) 0.0503(8) Uani d . 1 . .
H H15A 0.2742 0.7113 0.7515 0.060 Uiso calc R 1 . .
H H15B 0.2226 0.7761 0.6526 0.060 Uiso calc R 1 . .
C C16 0.0771(3) 0.7435(2) 0.7657(2) 0.0402(7) Uani d . 1 . .
C C17 -0.0152(3) 0.8235(3) 0.7272(3) 0.0549(8) Uani d . 1 . .
H H17 0.0037 0.8617 0.6627 0.066 Uiso calc R 1 . .
C C18 -0.1340(4) 0.8476(3) 0.7821(3) 0.0659(10) Uani d . 1 . .
H H18 -0.1932 0.9021 0.7545 0.079 Uiso calc R 1 . .
C C19 -0.1655(4) 0.7923(3) 0.8764(3) 0.0666(10) Uani d . 1 . .
H H19 -0.2455 0.8094 0.9132 0.080 Uiso calc R 1 . .
C C20 -0.0780(3) 0.7112(3) 0.9169(3) 0.0571(9) Uani d . 1 . .
H H20 -0.0985 0.6728 0.9810 0.068 Uiso calc R 1 . .
C C21 0.0404(3) 0.6876(2) 0.8614(2) 0.0431(7) Uani d . 1 . .
C C22 0.2903(3) 0.6740(2) 0.4527(2) 0.0369(6) Uani d . 1 . .
C C23 0.2751(3) 0.7353(2) 0.3481(2) 0.0416(7) Uani d . 1 . .
H H23A 0.1908 0.7777 0.3505 0.050 Uiso calc R 1 . .
H H23B 0.2739 0.6789 0.2994 0.050 Uiso calc R 1 . .
C C24 0.3591(3) 0.9463(2) 0.3791(2) 0.0427(7) Uani d . 1 . .
C C25 0.4238(4) 1.1315(3) 0.4164(3) 0.0721(11) Uani d . 1 . .
H H25A 0.4044 1.1116 0.4886 0.108 Uiso calc R 1 . .
H H25B 0.3511 1.1764 0.3903 0.108 Uiso calc R 1 . .
H H25C 0.5011 1.1748 0.4051 0.108 Uiso calc R 1 . .
C C26 0.5641(3) 1.0227(3) 0.2910(3) 0.0594(9) Uani d D 1 . .
H H26A 0.5949 0.9436 0.2868 0.071 Uiso calc PR 0.50 A 1
H H26B 0.6326 1.0619 0.3166 0.071 Uiso calc PR 0.50 A 1
H H26C 0.5873 0.9438 0.2787 0.071 Uiso calc PR 0.50 A 2
H H26D 0.6365 1.0517 0.3209 0.071 Uiso calc PR 0.50 A 2
C C27 0.541(3) 1.076(3) 0.1840(11) 0.070(3) Uani d PD 0.50 B 1
H H27A 0.5063 1.1541 0.1878 0.083 Uiso calc PR 0.50 B 1
H H27B 0.4774 1.0340 0.1558 0.083 Uiso calc PR 0.50 B 1
C C28 0.670(3) 1.075(3) 0.1132(11) 0.097(3) Uani d PD 0.50 B 1
H H28A 0.7269 1.1307 0.1323 0.116 Uiso calc PR 0.50 B 1
H H28B 0.7153 1.0004 0.1214 0.116 Uiso calc PR 0.50 B 1
C C29 0.644(5) 1.103(3) 0.0016(9) 0.140(8) Uani d PD 0.50 B 1
H H29A 0.7228 1.0885 -0.0420 0.210 Uiso calc PR 0.50 B 1
H H29B 0.6150 1.1818 -0.0094 0.210 Uiso calc PR 0.50 B 1
H H29C 0.5766 1.0560 -0.0141 0.210 Uiso calc PR 0.50 B 1
C C27' 0.545(3) 1.091(3) 0.1895(11) 0.070(3) Uani d PD 0.50 B 2
H H27C 0.5421 1.1721 0.1988 0.083 Uiso calc PR 0.50 B 2
H H27D 0.4623 1.0743 0.1665 0.083 Uiso calc PR 0.50 B 2
C C28' 0.658(3) 1.064(3) 0.1076(11) 0.097(3) Uani d PD 0.50 B 2
H H28C 0.7411 1.0656 0.1358 0.116 Uiso calc PR 0.50 B 2
H H28D 0.6498 0.9875 0.0880 0.116 Uiso calc PR 0.50 B 2
C C29' 0.654(5) 1.149(3) 0.0135(10) 0.140(8) Uani d PD 0.50 B 2
H H29D 0.7279 1.1336 -0.0348 0.210 Uiso calc PR 0.50 B 2
H H29E 0.6571 1.2251 0.0335 0.210 Uiso calc PR 0.50 B 2
H H29F 0.5741 1.1431 -0.0175 0.210 Uiso calc PR 0.50 B 2

loop_
_atom_site_aniso_label
_atom_site_aniso_U_11
_atom_site_aniso_U_22
_atom_site_aniso_U_33
_atom_site_aniso_U_12
_atom_site_aniso_U_13
_atom_site_aniso_U_23
Sn1 0.03237(11) 0.03689(11) 0.03697(11) -0.00267(7) -0.00229(8) -0.00472(8)
Cl1 0.0721(6) 0.0797(7) 0.0813(7) -0.0031(5) 0.0255(5) 0.0124(5)
Cl2 0.0628(5) 0.0761(6) 0.0531(5) 0.0057(4) 0.0016(4) -0.0211(4)
Cl3 0.0783(7) 0.0837(7) 0.0698(6) 0.0212(6) -0.0118(5) 0.0175(5)
S1 0.0548(5) 0.0414(4) 0.0446(4) -0.0085(4) 0.0098(4) -0.0048(3)
S2 0.0646(6) 0.0545(5) 0.0544(5) 0.0056(4) 0.0069(4) -0.0086(4)
O1 0.0434(11) 0.0509(12) 0.0382(11) -0.0141(10) -0.0055(9) 0.0025(9)
O2 0.0377(11) 0.0518(13) 0.0451(12) -0.0035(9) -0.0086(10) -0.0018(10)
N1 0.0565(17) 0.0378(14) 0.0614(18) -0.0043(12) -0.0096(14) -0.0032(12)
C1 0.0373(16) 0.0455(17) 0.0560(19) 0.0023(13) -0.0082(14) -0.0074(14)
C2 0.0348(15) 0.0441(17) 0.0462(18) 0.0068(13) -0.0048(13) -0.0078(14)
C3 0.0468(18) 0.0492(18) 0.0508(19) -0.0010(15) -0.0080(15) -0.0016(15)
C4 0.055(2) 0.060(2) 0.082(3) -0.0074(17) -0.022(2) -0.006(2)
C5 0.073(3) 0.078(3) 0.074(3) 0.004(2) -0.039(2) -0.015(2)
C6 0.082(3) 0.074(3) 0.045(2) 0.018(2) -0.016(2) -0.0052(18)
C7 0.0459(18) 0.053(2) 0.0474(19) 0.0085(15) 0.0000(15) -0.0025(15)
C8 0.0331(14) 0.0414(16) 0.0442(17) -0.0026(12) -0.0032(13) -0.0086(13)
C9 0.0338(15) 0.0433(16) 0.0426(17) -0.0076(12) -0.0079(13) -0.0057(13)
C10 0.059(2) 0.061(2) 0.0442(18) -0.0208(17) -0.0066(16) 0.0004(16)
C11 0.088(3) 0.081(3) 0.061(2) -0.037(2) -0.019(2) 0.021(2)
C12 0.101(3) 0.048(2) 0.109(4) -0.019(2) -0.039(3) 0.012(2)
C13 0.070(2) 0.046(2) 0.088(3) -0.0021(18) -0.023(2) -0.012(2)
C14 0.0458(17) 0.0434(17) 0.0521(19) -0.0043(14) -0.0121(15) -0.0063(14)
C15 0.0547(19) 0.0476(18) 0.0502(19) -0.0136(15) 0.0046(15) -0.0148(15)
C16 0.0487(17) 0.0340(15) 0.0398(16) -0.0109(13) -0.0014(13) -0.0098(12)
C17 0.070(2) 0.0461(19) 0.0468(19) -0.0034(17) -0.0067(17) 0.0046(15)
C18 0.064(2) 0.057(2) 0.075(3) 0.0117(18) -0.014(2) 0.0041(19)
C19 0.048(2) 0.072(3) 0.077(3) 0.0065(18) 0.0035(19) -0.012(2)
C20 0.061(2) 0.068(2) 0.0411(18) -0.0057(18) 0.0018(16) -0.0061(16)
C21 0.0488(18) 0.0421(17) 0.0386(16) 0.0002(13) -0.0068(14) -0.0038(13)
C22 0.0368(15) 0.0360(15) 0.0382(16) -0.0021(12) -0.0009(13) -0.0075(12)
C23 0.0445(17) 0.0417(16) 0.0391(16) -0.0054(13) -0.0062(13) -0.0020(13)
C24 0.0523(18) 0.0371(16) 0.0387(16) 0.0017(13) -0.0095(14) -0.0006(13)
C25 0.095(3) 0.044(2) 0.083(3) -0.0074(19) -0.023(2) -0.0156(19)
C26 0.049(2) 0.053(2) 0.076(3) -0.0141(16) -0.0088(18) 0.0018(18)
C27 0.064(3) 0.069(6) 0.074(3) -0.014(3) -0.007(2) 0.007(3)
C28 0.072(6) 0.125(7) 0.090(4) -0.025(4) -0.003(4) 0.014(3)
C29 0.153(10) 0.17(3) 0.094(5) -0.051(17) 0.005(7) 0.016(8)
C27' 0.064(3) 0.069(6) 0.074(3) -0.014(3) -0.007(2) 0.007(3)
C28' 0.072(6) 0.125(7) 0.090(4) -0.025(4) -0.003(4) 0.014(3)
C29' 0.153(10) 0.17(3) 0.094(5) -0.051(17) 0.005(7) 0.016(8)

loop_
_atom_type_symbol
_atom_type_description
_atom_type_scat_dispersion_real
_atom_type_scat_dispersion_imag
_atom_type_scat_source
C C 0.0033 0.0016 'International Tables Vol C Tables 4.2.6.8 and 6.1.1.4'
H H 0.0000 0.0000 'International Tables Vol C Tables 4.2.6.8 and 6.1.1.4'
N N 0.0061 0.0033 'International Tables Vol C Tables 4.2.6.8 and 6.1.1.4'
O O 0.0106 0.0060 'International Tables Vol C Tables 4.2.6.8 and 6.1.1.4'
S S 0.1246 0.1234 'International Tables Vol C Tables 4.2.6.8 and 6.1.1.4'
Cl Cl 0.1484 0.1585 'International Tables Vol C Tables 4.2.6.8 and 6.1.1.4'
Sn Sn -0.6537 1.4246 'International Tables Vol C Tables 4.2.6.8 and 6.1.1.4'

loop_
_geom_angle_atom_site_label_1
_geom_angle_atom_site_label_2
_geom_angle_atom_site_label_3
_geom_angle_site_symmetry_1
_geom_angle_site_symmetry_3
_geom_angle
_geom_angle_publ_flag
O1 Sn1 C1 . . 109.03(10) ?
O1 Sn1 C15 . . 100.56(11) ?
C1 Sn1 C15 . . 118.90(12) ?
O1 Sn1 C8 . . 98.45(10) ?
C1 Sn1 C8 . . 114.34(11) ?
C15 Sn1 C8 . . 112.37(11) ?
C24 S1 C23 . . 101.94(14) ?
C22 O1 Sn1 . . 109.69(17) ?
C24 N1 C26 . . 124.0(3) ?
C24 N1 C25 . . 120.2(3) ?
C26 N1 C25 . . 115.7(3) ?
C2 C1 Sn1 . . 113.91(19) ?
C2 C1 H1A . . 108.8 ?
Sn1 C1 H1A . . 108.8 ?
C2 C1 H1B . . 108.8 ?
Sn1 C1 H1B . . 108.8 ?
H1A C1 H1B . . 107.7 ?
C3 C2 C7 . . 116.0(3) ?
C3 C2 C1 . . 120.8(3) ?
C7 C2 C1 . . 123.2(3) ?
C4 C3 C2 . . 122.6(3) ?
C4 C3 H3 . . 118.7 ?
C2 C3 H3 . . 118.7 ?
C5 C4 C3 . . 119.6(4) ?
C5 C4 H4 . . 120.2 ?
C3 C4 H4 . . 120.2 ?
C4 C5 C6 . . 119.9(4) ?
C4 C5 H5 . . 120.0 ?
C6 C5 H5 . . 120.0 ?
C5 C6 C7 . . 120.1(4) ?
C5 C6 H6 . . 120.0 ?
C7 C6 H6 . . 120.0 ?
C6 C7 C2 . . 121.8(3) ?
C6 C7 Cl1 . . 118.9(3) ?
C2 C7 Cl1 . . 119.2(3) ?
C9 C8 Sn1 . . 113.64(18) ?
C9 C8 H8A . . 108.8 ?
Sn1 C8 H8A . . 108.8 ?
C9 C8 H8B . . 108.8 ?
Sn1 C8 H8B . . 108.8 ?
H8A C8 H8B . . 107.7 ?
C10 C9 C14 . . 116.3(3) ?
C10 C9 C8 . . 121.5(3) ?
C14 C9 C8 . . 122.1(3) ?
C11 C10 C9 . . 121.9(3) ?
C11 C10 H10 . . 119.0 ?
C9 C10 H10 . . 119.0 ?
C10 C11 C12 . . 119.5(4) ?
C10 C11 H11 . . 120.3 ?
C12 C11 H11 . . 120.3 ?
C13 C12 C11 . . 120.6(4) ?
C13 C12 H12 . . 119.7 ?
C11 C12 H12 . . 119.7 ?
C12 C13 C14 . . 118.9(4) ?
C12 C13 H13 . . 120.5 ?
C14 C13 H13 . . 120.5 ?
C13 C14 C9 . . 122.8(3) ?
C13 C14 Cl2 . . 118.3(3) ?
C9 C14 Cl2 . . 119.0(2) ?
C16 C15 Sn1 . . 112.23(19) ?
C16 C15 H15A . . 109.2 ?
Sn1 C15 H15A . . 109.2 ?
C16 C15 H15B . . 109.2 ?
Sn1 C15 H15B . . 109.2 ?
H15A C15 H15B . . 107.9 ?
C21 C16 C17 . . 115.8(3) ?
C21 C16 C15 . . 122.0(3) ?
C17 C16 C15 . . 122.2(3) ?
C18 C17 C16 . . 121.7(3) ?
C18 C17 H17 . . 119.1 ?
C16 C17 H17 . . 119.1 ?
C19 C18 C17 . . 120.7(3) ?
C19 C18 H18 . . 119.7 ?
C17 C18 H18 . . 119.7 ?
C18 C19 C20 . . 119.6(3) ?
C18 C19 H19 . . 120.2 ?
C20 C19 H19 . . 120.2 ?
C19 C20 C21 . . 119.3(3) ?
C19 C20 H20 . . 120.3 ?
C21 C20 H20 . . 120.3 ?
C20 C21 C16 . . 122.8(3) ?
C20 C21 Cl3 . . 118.8(2) ?
C16 C21 Cl3 . . 118.3(2) ?
O2 C22 O1 . . 123.0(3) ?
O2 C22 C23 . . 124.4(3) ?
O1 C22 C23 . . 112.6(2) ?
C22 C23 S1 . . 114.9(2) ?
C22 C23 H23A . . 108.5 ?
S1 C23 H23A . . 108.5 ?
C22 C23 H23B . . 108.5 ?
S1 C23 H23B . . 108.5 ?
H23A C23 H23B . . 107.5 ?
N1 C24 S2 . . 124.3(2) ?
N1 C24 S1 . . 113.1(2) ?
S2 C24 S1 . . 122.57(18) ?
N1 C25 H25A . . 109.5 ?
N1 C25 H25B . . 109.5 ?
H25A C25 H25B . . 109.5 ?
N1 C25 H25C . . 109.5 ?
H25A C25 H25C . . 109.5 ?
H25B C25 H25C . . 109.5 ?
N1 C26 C27' . . 112.5(10) ?
N1 C26 C27 . . 113.3(10) ?
N1 C26 H26A . . 108.9 ?
C27' C26 H26A . . 115.9 ?
C27 C26 H26A . . 108.9 ?
N1 C26 H26B . . 108.9 ?
C27' C26 H26B . . 102.5 ?
C27 C26 H26B . . 108.9 ?
H26A C26 H26B . . 107.7 ?
N1 C26 H26C . . 109.1 ?
C27' C26 H26C . . 109.1 ?
C27 C26 H26C . . 101.9 ?
N1 C26 H26D . . 109.1 ?
C27' C26 H26D . . 109.1 ?
C27 C26 H26D . . 115.2 ?
H26C C26 H26D . . 107.8 ?
C26 C27 C28 . . 110.7(8) ?
C26 C27 H27A . . 109.5 ?
C28 C27 H27A . . 109.5 ?
C26 C27 H27B . . 109.5 ?
C28 C27 H27B . . 109.5 ?
H27A C27 H27B . . 108.1 ?
C29 C28 C27 . . 110.9(10) ?
C29 C28 H28A . . 109.5 ?
C27 C28 H28A . . 109.5 ?
C29 C28 H28B . . 109.5 ?
C27 C28 H28B . . 109.5 ?
H28A C28 H28B . . 108.1 ?
C28 C29 H29A . . 109.5 ?
C28 C29 H29B . . 109.5 ?
H29A C29 H29B . . 109.5 ?
C28 C29 H29C . . 109.5 ?
H29A C29 H29C . . 109.5 ?
H29B C29 H29C . . 109.5 ?
C26 C27' C28' . . 111.1(8) ?
C26 C27' H27C . . 109.4 ?
C28' C27' H27C . . 109.4 ?
C26 C27' H27D . . 109.4 ?
C28' C27' H27D . . 109.4 ?
H27C C27' H27D . . 108.0 ?
C29' C28' C27' . . 110.8(9) ?
C29' C28' H28C . . 109.5 ?
C27' C28' H28C . . 109.5 ?
C29' C28' H28D . . 109.5 ?
C27' C28' H28D . . 109.5 ?
H28C C28' H28D . . 108.1 ?
C28' C29' H29D . . 109.5 ?
C28' C29' H29E . . 109.5 ?
H29D C29' H29E . . 109.5 ?
C28' C29' H29F . . 109.5 ?
H29D C29' H29F . . 109.5 ?
H29E C29' H29F . . 109.5 ?

loop_
_geom_bond_atom_site_label_1
_geom_bond_atom_site_label_2
_geom_bond_site_symmetry_2
_geom_bond_distance
_geom_bond_publ_flag
Sn1 O1 . 2.0643(19) ?
Sn1 C1 . 2.146(3) ?
Sn1 C15 . 2.154(3) ?
Sn1 C8 . 2.157(3) ?
Cl1 C7 . 1.743(4) ?
Cl2 C14 . 1.738(3) ?
Cl3 C21 . 1.743(3) ?
S1 C24 . 1.775(3) ?
S1 C23 . 1.782(3) ?
S2 C24 . 1.659(3) ?
O1 C22 . 1.307(3) ?
O2 C22 . 1.217(3) ?
N1 C24 . 1.339(4) ?
N1 C26 . 1.460(4) ?
N1 C25 . 1.466(4) ?
C1 C2 . 1.491(4) ?
C1 H1A . 0.9700 ?
C1 H1B . 0.9700 ?
C2 C3 . 1.389(4) ?
C2 C7 . 1.392(4) ?
C3 C4 . 1.383(4) ?
C3 H3 . 0.9300 ?
C4 C5 . 1.365(5) ?
C4 H4 . 0.9300 ?
C5 C6 . 1.371(5) ?
C5 H5 . 0.9300 ?
C6 C7 . 1.384(5) ?
C6 H6 . 0.9300 ?
C8 C9 . 1.492(4) ?
C8 H8A . 0.9700 ?
C8 H8B . 0.9700 ?
C9 C10 . 1.389(4) ?
C9 C14 . 1.393(4) ?
C10 C11 . 1.376(5) ?
C10 H10 . 0.9300 ?
C11 C12 . 1.384(6) ?
C11 H11 . 0.9300 ?
C12 C13 . 1.366(6) ?
C12 H12 . 0.9300 ?
C13 C14 . 1.377(5) ?
C13 H13 . 0.9300 ?
C15 C16 . 1.487(4) ?
C15 H15A . 0.9700 ?
C15 H15B . 0.9700 ?
C16 C21 . 1.391(4) ?
C16 C17 . 1.392(4) ?
C17 C18 . 1.379(5) ?
C17 H17 . 0.9300 ?
C18 C19 . 1.363(5) ?
C18 H18 . 0.9300 ?
C19 C20 . 1.376(5) ?
C19 H19 . 0.9300 ?
C20 C21 . 1.378(4) ?
C20 H20 . 0.9300 ?
C22 C23 . 1.510(4) ?
C23 H23A . 0.9700 ?
C23 H23B . 0.9700 ?
C25 H25A . 0.9600 ?
C25 H25B . 0.9600 ?
C25 H25C . 0.9600 ?
C26 C27' . 1.518(8) ?
C26 C27 . 1.521(8) ?
C26 H26A . 0.9700 ?
C26 H26B . 0.9700 ?
C26 H26C . 0.9700 ?
C26 H26D . 0.9700 ?
C27 C28 . 1.537(9) ?
C27 H27A . 0.9700 ?
C27 H27B . 0.9700 ?
C28 C29 . 1.522(10) ?
C28 H28A . 0.9700 ?
C28 H28B . 0.9700 ?
C29 H29A . 0.9600 ?
C29 H29B . 0.9600 ?
C29 H29C . 0.9600 ?
C27' C28' . 1.536(9) ?
C27' H27C . 0.9700 ?
C27' H27D . 0.9700 ?
C28' C29' . 1.522(10) ?
C28' H28C . 0.9700 ?
C28' H28D . 0.9700 ?
C29' H29D . 0.9600 ?
C29' H29E . 0.9600 ?
C29' H29F . 0.9600 ?

loop_
_geom_torsion_atom_site_label_1
_geom_torsion_atom_site_label_2
_geom_torsion_atom_site_label_3
_geom_torsion_atom_site_label_4
_geom_torsion_site_symmetry_1
_geom_torsion_site_symmetry_2
_geom_torsion_site_symmetry_3
_geom_torsion_site_symmetry_4
_geom_torsion
_geom_torsion_publ_flag
C1 Sn1 O1 C22 . . . . -65.14(19) ?
C15 Sn1 O1 C22 . . . . 60.61(19) ?
C8 Sn1 O1 C22 . . . . 175.38(18) ?
O1 Sn1 C1 C2 . . . . 126.2(2) ?
C15 Sn1 C1 C2 . . . . 11.9(3) ?
C8 Sn1 C1 C2 . . . . -124.7(2) ?
Sn1 C1 C2 C3 . . . . -84.0(3) ?
Sn1 C1 C2 C7 . . . . 97.2(3) ?
C7 C2 C3 C4 . . . . 1.3(4) ?
C1 C2 C3 C4 . . . . -177.6(3) ?
C2 C3 C4 C5 . . . . 0.0(5) ?
C3 C4 C5 C6 . . . . -0.5(6) ?
C4 C5 C6 C7 . . . . -0.4(6) ?
C5 C6 C7 C2 . . . . 1.7(5) ?
C5 C6 C7 Cl1 . . . . -179.1(3) ?
C3 C2 C7 C6 . . . . -2.1(4) ?
C1 C2 C7 C6 . . . . 176.8(3) ?
C3 C2 C7 Cl1 . . . . 178.7(2) ?
C1 C2 C7 Cl1 . . . . -2.3(4) ?
O1 Sn1 C8 C9 . . . . 122.2(2) ?
C1 Sn1 C8 C9 . . . . 6.8(2) ?
C15 Sn1 C8 C9 . . . . -132.6(2) ?
Sn1 C8 C9 C10 . . . . 111.1(3) ?
Sn1 C8 C9 C14 . . . . -69.0(3) ?
C14 C9 C10 C11 . . . . -1.2(5) ?
C8 C9 C10 C11 . . . . 178.7(3) ?
C9 C10 C11 C12 . . . . 0.4(6) ?
C10 C11 C12 C13 . . . . 0.5(6) ?
C11 C12 C13 C14 . . . . -0.5(6) ?
C12 C13 C14 C9 . . . . -0.4(5) ?
C12 C13 C14 Cl2 . . . . 179.7(3) ?
C10 C9 C14 C13 . . . . 1.2(5) ?
C8 C9 C14 C13 . . . . -178.6(3) ?
C10 C9 C14 Cl2 . . . . -178.9(2) ?
C8 C9 C14 Cl2 . . . . 1.3(4) ?
O1 Sn1 C15 C16 . . . . 105.2(2) ?
C1 Sn1 C15 C16 . . . . -136.0(2) ?
C8 Sn1 C15 C16 . . . . 1.4(3) ?
Sn1 C15 C16 C21 . . . . 74.5(3) ?
Sn1 C15 C16 C17 . . . . -102.6(3) ?
C21 C16 C17 C18 . . . . 1.7(5) ?
C15 C16 C17 C18 . . . . 179.0(3) ?
C16 C17 C18 C19 . . . . -0.7(6) ?
C17 C18 C19 C20 . . . . -0.4(6) ?
C18 C19 C20 C21 . . . . 0.3(6) ?
C19 C20 C21 C16 . . . . 0.9(5) ?
C19 C20 C21 Cl3 . . . . -178.0(3) ?
C17 C16 C21 C20 . . . . -1.8(4) ?
C15 C16 C21 C20 . . . . -179.1(3) ?
C17 C16 C21 Cl3 . . . . 177.0(2) ?
C15 C16 C21 Cl3 . . . . -0.2(4) ?
Sn1 O1 C22 O2 . . . . 9.4(3) ?
Sn1 O1 C22 C23 . . . . -170.59(17) ?
O2 C22 C23 S1 . . . . -7.0(4) ?
O1 C22 C23 S1 . . . . 173.06(19) ?
C24 S1 C23 C22 . . . . -73.4(2) ?
C26 N1 C24 S2 . . . . -178.4(2) ?
C25 N1 C24 S2 . . . . -2.0(4) ?
C26 N1 C24 S1 . . . . 0.0(4) ?
C25 N1 C24 S1 . . . . 176.5(2) ?
C23 S1 C24 N1 . . . . 175.4(2) ?
C23 S1 C24 S2 . . . . -6.2(2) ?
C24 N1 C26 C27' . . . . 98.0(16) ?
C25 N1 C26 C27' . . . . -78.6(16) ?
C24 N1 C26 C27 . . . . 89.5(16) ?
C25 N1 C26 C27 . . . . -87.1(16) ?
N1 C26 C27 C28 . . . . 176.6(17) ?
C27' C26 C27 C28 . . . . 91(14) ?
C26 C27 C28 C29 . . . . 167(2) ?
N1 C26 C27' C28' . . . . -167.3(17) ?
C27 C26 C27' C28' . . . . -70(13) ?
C26 C27' C28' C29' . . . . -168(2) ?
